data_7710012
loop_
_publ_author_name
'Gao, Yan-Li'
'Nishihara, Sadafumi'
'Suzuki, Takashi'
'Umeo, Kazunori'
'Inoue, Katsuya'
'Kurmoo, Mohamedally'

_publ_section_title
;
 Ferroelastic-like transition and solvents affect the magnetism of a
 copper--organic radical one-dimensional coordination polymer
;
_journal_name_full 'Dalton Transactions'
_journal_paper_doi 10.1039/D2DT00135G
_journal_year 2022
_chemical_formula_sum 'C25 H17 Cu1.5 F18 N2 O8'
_chemical_formula_weight 910.72
_space_group_IT_number 13
_space_group_name_Hall '-P 2yac'
_space_group_name_H-M_alt 'P 1 2/n 1'
_symmetry_cell_setting monoclinic
_symmetry_space_group_name_H-M 'P 1 2/n 1'
_atom_sites_solution_hydrogens geom
_atom_sites_solution_primary direct
_atom_sites_solution_secondary difmap
_audit_creation_method SHELXL-97
_audit_update_record
;
2017-07-05 deposited with the CCDC.	2022-03-29 downloaded from the CCDC.
;
_cell_angle_alpha 90.00
_cell_angle_beta 97.467(2)
_cell_angle_gamma 90.00
_cell_formula_units_Z 4
_cell_length_a 13.7424(7)
_cell_length_b 16.3080(8)
_cell_length_c 16.4356(8)
_cell_measurement_reflns_used 9933
_cell_measurement_temperature 173(2)
_cell_measurement_theta_max 27.90
_cell_measurement_theta_min 2.79
_cell_volume 3652.2(3)
_computing_cell_refinement 'Bruker SAINT'
_computing_data_collection 'Bruker APEX2'
_computing_data_reduction 'Bruker SAINT'
_computing_molecular_graphics 'Bruker SHELXTL'
_computing_publication_material 'Bruker SHELXTL'
_computing_structure_refinement 'SHELXL-97 (Sheldrick, 1997)'
_computing_structure_solution 'SHELXS-97 (Sheldrick, 1990)'
_diffrn_ambient_temperature 173(2)
_diffrn_measured_fraction_theta_full 0.991
_diffrn_measured_fraction_theta_max 0.991
_diffrn_measurement_device_type 'Bruker APEX-II CCD'
_diffrn_measurement_method '\f and \w scans'
_diffrn_radiation_monochromator graphite
_diffrn_radiation_source 'fine-focus sealed tube'
_diffrn_radiation_type MoK\a
_diffrn_radiation_wavelength 0.71073
_diffrn_reflns_av_R_equivalents 0.0385
_diffrn_reflns_av_sigmaI/netI 0.0332
_diffrn_reflns_limit_h_max 18
_diffrn_reflns_limit_h_min -18
_diffrn_reflns_limit_k_max 21
_diffrn_reflns_limit_k_min -21
_diffrn_reflns_limit_l_max 22
_diffrn_reflns_limit_l_min -21
_diffrn_reflns_number 55791
_diffrn_reflns_theta_full 28.46
_diffrn_reflns_theta_max 28.46
_diffrn_reflns_theta_min 2.79
_diffrn_standards_number 0
_exptl_absorpt_coefficient_mu 1.018
_exptl_absorpt_correction_T_max 0.9604
_exptl_absorpt_correction_T_min 0.5995
_exptl_crystal_colour dark-brown
_exptl_crystal_density_diffrn 1.656
_exptl_crystal_density_method 'not measured'
_exptl_crystal_description sheet
_exptl_crystal_F_000 1802
_exptl_crystal_size_max 0.56
_exptl_crystal_size_mid 0.40
_exptl_crystal_size_min 0.04
_refine_diff_density_max 2.295
_refine_diff_density_min -1.951
_refine_diff_density_rms 0.096
_refine_ls_extinction_method none
_refine_ls_goodness_of_fit_ref 1.026
_refine_ls_hydrogen_treatment mixed
_refine_ls_matrix_type full
_refine_ls_number_parameters 498
_refine_ls_number_reflns 9156
_refine_ls_number_restraints 0
_refine_ls_restrained_S_all 1.026
_refine_ls_R_factor_all 0.1016
_refine_ls_R_factor_gt 0.0670
_refine_ls_shift/su_max 0.000
_refine_ls_shift/su_mean 0.000
_refine_ls_structure_factor_coef Fsqd
_refine_ls_weighting_details 'calc w=1/[\s^2^(Fo^2^)+(0.0870P)^2^+10.2084P] where P=(Fo^2^+2Fc^2^)/3'
_refine_ls_weighting_scheme calc
_refine_ls_wR_factor_gt 0.1755
_refine_ls_wR_factor_ref 0.2016
_reflns_number_gt 6389
_reflns_number_total 9156
_reflns_threshold_expression >2sigma(I)
_cod_data_source_file d2dt00135g2.cif
_cod_data_source_block C173K
_cod_original_sg_symbol_H-M P2/n
_cod_original_formula_sum 'C25 H17 Cu1.50 F18 N2 O8'
_cod_database_code 7710012

loop_
_symmetry_equiv_pos_as_xyz
'x, y, z'
'-x+1/2, y, -z+1/2'
'-x, -y, -z'
'x-1/2, -y, z-1/2'

loop_
_atom_site_label
_atom_site_type_symbol
_atom_site_fract_x
_atom_site_fract_y
_atom_site_fract_z
_atom_site_U_iso_or_equiv
_atom_site_adp_type
_atom_site_occupancy
_atom_site_symmetry_multiplicity
_atom_site_calc_flag
_atom_site_refinement_flags
_atom_site_disorder_assembly
_atom_site_disorder_group
Cu1 Cu 0.5000 1.0000 0.5000 0.02529(15) Uani 1 2 d S . .
Cu2 Cu 0.87393(5) 0.62161(4) 0.61364(4) 0.0564(2) Uani 1 1 d . . .
O4 O 0.49482(19) 1.03007(16) 0.61295(15) 0.0313(5) Uani 1 1 d . . .
O3 O 0.36512(18) 0.96494(17) 0.48384(15) 0.0320(6) Uani 1 1 d . . .
O2 O 0.7222(2) 0.63276(15) 0.63644(16) 0.0363(6) Uani 1 1 d . . .
O1 O 0.5429(2) 0.86607(16) 0.55738(18) 0.0440(7) Uani 1 1 d . . .
F2 F 0.1449(2) 0.9411(2) 0.5607(2) 0.0699(9) Uani 1 1 d . . .
O6 O 0.9641(2) 0.68462(19) 0.69082(19) 0.0457(7) Uani 1 1 d . . .
N1 N 0.5772(2) 0.79349(18) 0.55858(19) 0.0312(7) Uani 1 1 d . . .
N2 N 0.6598(2) 0.68343(17) 0.59848(18) 0.0301(6) Uani 1 1 d . . .
O8 O 0.8579(3) 0.5448(2) 0.5206(2) 0.0535(8) Uani 1 1 d . . .
O7 O 0.8907(3) 0.5331(2) 0.6911(2) 0.0647(10) Uani 1 1 d . . .
F6 F 0.3657(3) 1.0374(3) 0.7801(2) 0.0972(14) Uani 1 1 d . . .
C1 C 0.7500 0.7669(3) 0.7500 0.0268(10) Uani 1 2 d S . .
H1 H 0.7500 0.7099 0.7500 0.032 Uiso 1 2 calc SR . .
O5 O 0.8575(3) 0.7111(2) 0.5370(3) 0.0742(13) Uani 1 1 d . . .
F11 F 1.1412(3) 0.8366(3) 0.7130(2) 0.0939(13) Uani 1 1 d . . .
F4 F 0.5101(3) 0.9956(3) 0.7818(2) 0.1018(15) Uani 1 1 d . . .
F5 F 0.4769(4) 1.1165(3) 0.7495(2) 0.1127(17) Uani 1 1 d . . .
C15 C 0.4230(3) 1.0168(2) 0.6510(2) 0.0337(8) Uani 1 1 d . . .
F10 F 1.1429(3) 0.7169(3) 0.7654(3) 0.1058(15) Uani 1 1 d . . .
F12 F 1.0488(3) 0.8073(3) 0.8035(2) 0.1070(16) Uani 1 1 d . . .
C2 C 0.7028(3) 0.8093(2) 0.6826(2) 0.0270(7) Uani 1 1 d . . .
C5 C 0.6500(3) 0.7635(2) 0.6146(2) 0.0279(7) Uani 1 1 d . . .
F3 F 0.1746(3) 0.9511(4) 0.4389(2) 0.121(2) Uani 1 1 d . . .
C3 C 0.7041(3) 0.8955(2) 0.6822(3) 0.0394(9) Uani 1 1 d . . .
H3 H 0.6745 0.9244 0.6369 0.047 Uiso 1 1 calc R . .
F1 F 0.2161(3) 0.8441(3) 0.5074(4) 0.127(2) Uani 1 1 d . . .
C7 C 0.5782(3) 0.6515(2) 0.5372(2) 0.0357(8) Uani 1 1 d . . .
C13 C 0.3113(3) 0.9606(3) 0.5397(2) 0.0353(8) Uani 1 1 d . . .
C4 C 0.7500 0.9367(3) 0.7500 0.0480(16) Uani 1 2 d S . .
H4 H 0.7500 0.9937 0.7500 0.058 Uiso 1 2 calc SR . .
C6 C 0.5433(3) 0.7325(2) 0.4929(2) 0.0369(9) Uani 1 1 d . . .
C14 C 0.3334(3) 0.9833(3) 0.6216(3) 0.0417(10) Uani 1 1 d . . .
H14 H 0.2868 0.9758 0.6572 0.050 Uiso 1 1 calc R . .
F8 F 0.9512(3) 0.8897(3) 0.4643(3) 0.129(2) Uani 1 1 d . . .
F16 F 0.7562(3) 0.4384(4) 0.4061(3) 0.149(3) Uani 1 1 d . . .
C20 C 1.0036(3) 0.7498(3) 0.6724(3) 0.0430(10) Uani 1 1 d . . .
C19 C 0.9809(3) 0.7975(3) 0.6031(3) 0.0513(11) Uani 1 1 d . . .
H19 H 1.0148 0.8462 0.5981 0.062 Uiso 1 1 calc R . .
C16 C 0.4422(4) 1.0430(3) 0.7408(3) 0.0512(12) Uani 1 1 d . . .
C9 C 0.4335(4) 0.7407(3) 0.4696(3) 0.0566(13) Uani 1 1 d . . .
H9 H 0.4016 0.7385 0.5182 0.085 Uiso 1 1 calc R . .
H9A H 0.4101 0.6966 0.4335 0.085 Uiso 1 1 calc R . .
H9B H 0.4191 0.7921 0.4423 0.085 Uiso 1 1 calc R . .
C8 C 0.5972(4) 0.7525(3) 0.4203(3) 0.0513(11) Uani 1 1 d . . .
H8 H 0.5860 0.8088 0.4050 0.077 Uiso 1 1 calc R . .
H8A H 0.5735 0.7178 0.3749 0.077 Uiso 1 1 calc R . .
H8B H 0.6663 0.7435 0.4353 0.077 Uiso 1 1 calc R . .
F17 F 0.9025(4) 0.4465(4) 0.3960(3) 0.145(2) Uani 1 1 d . . .
C10 C 0.6170(4) 0.5870(3) 0.4838(3) 0.0525(12) Uani 1 1 d . . .
H10 H 0.6745 0.6075 0.4630 0.079 Uiso 1 1 calc R . .
H10A H 0.5677 0.5741 0.4388 0.079 Uiso 1 1 calc R . .
H10B H 0.6336 0.5385 0.5157 0.079 Uiso 1 1 calc R . .
C11 C 0.5033(4) 0.6151(3) 0.5883(3) 0.0577(13) Uani 1 1 d . . .
H11 H 0.5341 0.5730 0.6235 0.087 Uiso 1 1 calc R . .
H11A H 0.4495 0.5921 0.5525 0.087 Uiso 1 1 calc R . .
H11B H 0.4794 0.6575 0.6211 0.087 Uiso 1 1 calc R . .
F9 F 0.7993(4) 0.8693(3) 0.4756(5) 0.158(3) Uani 1 1 d . . .
F15 F 0.8564(7) 0.4283(3) 0.8088(3) 0.162(3) Uani 1 1 d . . .
F7 F 0.8695(7) 0.7952(4) 0.4018(3) 0.188(4) Uani 1 1 d . . .
C12 C 0.2106(3) 0.9234(4) 0.5108(3) 0.0575(13) Uani 1 1 d . . .
C25 C 0.8570(4) 0.4682(3) 0.5259(3) 0.0561(12) Uani 1 1 d . . .
C18 C 0.9101(4) 0.7743(3) 0.5421(4) 0.0580(13) Uani 1 1 d . . .
C21 C 1.0855(4) 0.7796(4) 0.7391(4) 0.0669(15) Uani 1 1 d . . .
F14 F 0.9955(7) 0.4084(4) 0.7813(4) 0.191(4) Uani 1 1 d . . .
F13 F 0.8843(8) 0.3275(3) 0.7345(3) 0.211(4) Uani 1 1 d . . .
C23 C 0.8856(5) 0.4594(3) 0.6739(4) 0.0703(17) Uani 1 1 d . . .
C26 C 0.8404(5) 0.4252(4) 0.4446(4) 0.0740(17) Uani 1 1 d . . .
F18 F 0.8528(8) 0.3465(4) 0.4494(4) 0.211(4) Uani 1 1 d . . .
C24 C 0.8682(5) 0.4233(4) 0.5979(4) 0.0769(18) Uani 1 1 d . . .
H24 H 0.8637 0.3665 0.5947 0.092 Uiso 1 1 calc R . .
C22 C 0.9012(10) 0.4035(4) 0.7494(6) 0.122(4) Uani 1 1 d . . .
C17 C 0.8876(6) 0.8306(5) 0.4670(6) 0.113(4) Uani 1 1 d . . .

loop_
_atom_site_aniso_label
_atom_site_aniso_U_11
_atom_site_aniso_U_22
_atom_site_aniso_U_33
_atom_site_aniso_U_23
_atom_site_aniso_U_13
_atom_site_aniso_U_12
Cu1 0.0219(3) 0.0315(3) 0.0231(3) 0.0018(2) 0.0054(2) -0.0013(2)
Cu2 0.0682(4) 0.0380(3) 0.0552(4) 0.0163(3) -0.0217(3) -0.0128(3)
O4 0.0324(13) 0.0360(13) 0.0263(12) 0.0005(10) 0.0074(10) -0.0021(11)
O3 0.0246(12) 0.0410(14) 0.0308(13) 0.0015(11) 0.0053(10) -0.0023(11)
O2 0.0489(16) 0.0226(12) 0.0345(14) 0.0005(10) -0.0056(12) 0.0053(11)
O1 0.0562(18) 0.0258(13) 0.0441(16) -0.0023(12) -0.0161(14) 0.0086(12)
F2 0.0345(14) 0.101(3) 0.077(2) 0.0017(18) 0.0204(14) -0.0170(15)
O6 0.0457(17) 0.0445(17) 0.0456(17) 0.0016(13) 0.0009(13) -0.0078(14)
N1 0.0391(17) 0.0203(14) 0.0312(15) -0.0007(12) -0.0064(13) 0.0017(12)
N2 0.0383(16) 0.0204(13) 0.0295(15) -0.0009(11) -0.0033(12) 0.0001(12)
O8 0.059(2) 0.056(2) 0.0459(18) 0.0014(15) 0.0063(15) 0.0035(16)
O7 0.099(3) 0.0356(17) 0.052(2) 0.0109(15) -0.0171(19) -0.0008(18)
F6 0.074(2) 0.179(4) 0.0448(17) -0.027(2) 0.0324(16) -0.021(3)
C1 0.033(2) 0.019(2) 0.028(2) 0.000 -0.0009(19) 0.000
O5 0.073(2) 0.057(2) 0.081(3) 0.036(2) -0.034(2) -0.0282(19)
F11 0.078(2) 0.121(3) 0.078(2) 0.021(2) -0.0092(19) -0.061(2)
F4 0.106(3) 0.156(4) 0.0374(16) -0.006(2) -0.0133(18) 0.041(3)
F5 0.195(5) 0.098(3) 0.051(2) -0.032(2) 0.039(3) -0.060(3)
C15 0.038(2) 0.037(2) 0.0266(17) 0.0057(15) 0.0087(15) 0.0038(16)
F10 0.069(2) 0.121(4) 0.114(3) 0.024(3) -0.037(2) -0.022(2)
F12 0.124(4) 0.137(4) 0.064(2) -0.037(2) 0.026(2) -0.063(3)
C2 0.0320(17) 0.0209(15) 0.0262(16) 0.0001(13) -0.0035(13) -0.0025(13)
C5 0.0319(17) 0.0220(16) 0.0280(17) 0.0011(13) -0.0029(13) -0.0029(13)
F3 0.0486(19) 0.248(6) 0.061(2) 0.020(3) -0.0088(16) -0.058(3)
C3 0.050(2) 0.0219(17) 0.041(2) 0.0042(15) -0.0154(18) -0.0029(16)
F1 0.064(2) 0.080(3) 0.240(6) -0.057(3) 0.033(3) -0.034(2)
C7 0.042(2) 0.0230(17) 0.040(2) -0.0059(15) -0.0064(16) -0.0040(15)
C13 0.0279(18) 0.041(2) 0.039(2) 0.0066(17) 0.0094(15) -0.0023(16)
C4 0.064(4) 0.017(2) 0.055(4) 0.000 -0.021(3) 0.000
C6 0.043(2) 0.0301(19) 0.0332(19) -0.0062(15) -0.0111(16) -0.0020(16)
C14 0.0326(19) 0.060(3) 0.035(2) 0.0079(18) 0.0153(16) -0.0028(18)
F8 0.100(3) 0.112(3) 0.159(4) 0.094(3) -0.047(3) -0.058(3)
F16 0.080(3) 0.232(7) 0.126(4) -0.120(4) -0.015(3) 0.020(4)
C20 0.035(2) 0.046(2) 0.049(2) -0.0043(19) 0.0107(18) -0.0047(18)
C19 0.041(2) 0.045(2) 0.068(3) 0.008(2) 0.008(2) -0.010(2)
C16 0.056(3) 0.069(3) 0.032(2) -0.003(2) 0.016(2) -0.004(2)
C9 0.049(3) 0.046(3) 0.066(3) -0.012(2) -0.024(2) 0.002(2)
C8 0.075(3) 0.044(2) 0.032(2) -0.0008(18) -0.003(2) -0.004(2)
F17 0.125(4) 0.216(7) 0.103(4) -0.076(4) 0.047(3) -0.027(4)
C10 0.068(3) 0.036(2) 0.047(2) -0.0186(19) -0.016(2) 0.008(2)
C11 0.060(3) 0.044(3) 0.068(3) 0.004(2) 0.000(2) -0.015(2)
F9 0.100(4) 0.102(4) 0.248(8) 0.101(5) -0.069(4) -0.022(3)
F15 0.330(11) 0.083(3) 0.071(3) 0.035(3) 0.023(4) -0.006(4)
F7 0.312(10) 0.153(6) 0.079(3) 0.067(4) -0.047(5) -0.113(7)
C12 0.033(2) 0.082(4) 0.059(3) -0.002(3) 0.014(2) -0.015(2)
C25 0.053(3) 0.050(3) 0.065(3) -0.001(2) 0.007(2) 0.005(2)
C18 0.047(3) 0.048(3) 0.075(3) 0.027(2) -0.009(2) -0.008(2)
C21 0.058(3) 0.080(4) 0.061(3) 0.002(3) 0.005(3) -0.028(3)
F14 0.259(9) 0.151(6) 0.137(5) 0.064(4) -0.071(6) 0.056(6)
F13 0.468(13) 0.042(2) 0.105(4) 0.020(2) -0.028(6) -0.021(4)
C23 0.104(5) 0.042(3) 0.058(3) 0.012(2) -0.013(3) -0.002(3)
C26 0.073(4) 0.074(4) 0.076(4) -0.020(3) 0.016(3) 0.015(3)
F18 0.437(14) 0.079(3) 0.113(4) -0.039(3) 0.019(6) 0.048(6)
C24 0.113(5) 0.044(3) 0.068(4) 0.003(3) -0.007(4) -0.002(3)
C22 0.228(12) 0.041(3) 0.082(6) 0.019(3) -0.032(7) 0.003(5)
C17 0.093(5) 0.090(5) 0.137(7) 0.071(5) -0.057(5) -0.048(4)

loop_
_atom_type_symbol
_atom_type_description
_atom_type_scat_dispersion_real
_atom_type_scat_dispersion_imag
_atom_type_scat_source
C C 0.0033 0.0016 'International Tables Vol C Tables 4.2.6.8 and 6.1.1.4'
H H 0.0000 0.0000 'International Tables Vol C Tables 4.2.6.8 and 6.1.1.4'
N N 0.0061 0.0033 'International Tables Vol C Tables 4.2.6.8 and 6.1.1.4'
O O 0.0106 0.0060 'International Tables Vol C Tables 4.2.6.8 and 6.1.1.4'
F F 0.0171 0.0103 'International Tables Vol C Tables 4.2.6.8 and 6.1.1.4'
Cu Cu 0.3201 1.2651 'International Tables Vol C Tables 4.2.6.8 and 6.1.1.4'

loop_
_geom_angle_atom_site_label_1
_geom_angle_atom_site_label_2
_geom_angle_atom_site_label_3
_geom_angle
_geom_angle_site_symmetry_1
_geom_angle_site_symmetry_3
_geom_angle_publ_flag
O3 Cu1 O3 179.998(1) . 3_676 ?
O3 Cu1 O4 86.97(11) . 3_676 ?
O3 Cu1 O4 93.03(11) 3_676 3_676 ?
O3 Cu1 O4 93.03(11) . . ?
O3 Cu1 O4 86.97(11) 3_676 . ?
O4 Cu1 O4 180.000(1) 3_676 . ?
O3 Cu1 O1 88.11(11) . . ?
O3 Cu1 O1 91.89(11) 3_676 . ?
O4 Cu1 O1 96.20(11) 3_676 . ?
O4 Cu1 O1 83.80(11) . . ?
O3 Cu1 O1 91.89(11) . 3_676 ?
O3 Cu1 O1 88.11(11) 3_676 3_676 ?
O4 Cu1 O1 83.80(11) 3_676 3_676 ?
O4 Cu1 O1 96.20(11) . 3_676 ?
O1 Cu1 O1 179.999(1) . 3_676 ?
O7 Cu2 O5 179.39(17) . . ?
O7 Cu2 O6 87.33(14) . . ?
O5 Cu2 O6 92.12(14) . . ?
O7 Cu2 O8 91.61(15) . . ?
O5 Cu2 O8 88.99(17) . . ?
O6 Cu2 O8 147.12(15) . . ?
O7 Cu2 O2 89.07(15) . . ?
O5 Cu2 O2 90.92(15) . . ?
O6 Cu2 O2 112.78(12) . . ?
O8 Cu2 O2 100.05(13) . . ?
C15 O4 Cu1 124.5(3) . . ?
C13 O3 Cu1 124.4(3) . . ?
N2 O2 Cu2 124.2(2) . . ?
N1 O1 Cu1 156.3(3) . . ?
C20 O6 Cu2 123.5(3) . . ?
O1 N1 C5 125.7(3) . . ?
O1 N1 C6 121.8(3) . . ?
C5 N1 C6 112.5(3) . . ?
O2 N2 C5 127.1(3) . . ?
O2 N2 C7 119.6(3) . . ?
C5 N2 C7 112.6(3) . . ?
C25 O8 Cu2 125.6(3) . . ?
C23 O7 Cu2 125.6(4) . . ?
C2 C1 C2 120.4(4) 2_656 . ?
C2 C1 H1 119.8 2_656 . ?
C2 C1 H1 119.8 . . ?
C18 O5 Cu2 124.2(3) . . ?
O4 C15 C14 128.3(4) . . ?
O4 C15 C16 112.7(4) . . ?
C14 C15 C16 119.0(4) . . ?
C1 C2 C3 119.7(3) . . ?
C1 C2 C5 119.3(3) . . ?
C3 C2 C5 121.0(3) . . ?
N2 C5 N1 107.4(3) . . ?
N2 C5 C2 126.7(3) . . ?
N1 C5 C2 125.8(3) . . ?
C4 C3 C2 119.2(4) . . ?
C4 C3 H3 120.4 . . ?
C2 C3 H3 120.4 . . ?
N2 C7 C10 110.0(3) . . ?
N2 C7 C11 105.3(3) . . ?
C10 C7 C11 111.2(4) . . ?
N2 C7 C6 100.3(3) . . ?
C10 C7 C6 115.5(4) . . ?
C11 C7 C6 113.5(4) . . ?
O3 C13 C14 128.2(4) . . ?
O3 C13 C12 113.0(4) . . ?
C14 C13 C12 118.8(4) . . ?
C3 C4 C3 121.8(5) 2_656 . ?
C3 C4 H4 119.1 2_656 . ?
C3 C4 H4 119.1 . . ?
N1 C6 C9 109.3(3) . . ?
N1 C6 C8 106.6(3) . . ?
C9 C6 C8 110.7(4) . . ?
N1 C6 C7 100.3(3) . . ?
C9 C6 C7 115.5(4) . . ?
C8 C6 C7 113.4(4) . . ?
C15 C14 C13 121.3(3) . . ?
C15 C14 H14 119.4 . . ?
C13 C14 H14 119.4 . . ?
O6 C20 C19 128.3(4) . . ?
O6 C20 C21 113.3(4) . . ?
C19 C20 C21 118.3(4) . . ?
C18 C19 C20 121.1(4) . . ?
C18 C19 H19 119.4 . . ?
C20 C19 H19 119.4 . . ?
F5 C16 F6 108.7(5) . . ?
F5 C16 F4 105.1(5) . . ?
F6 C16 F4 105.5(4) . . ?
F5 C16 C15 112.4(4) . . ?
F6 C16 C15 114.2(4) . . ?
F4 C16 C15 110.4(4) . . ?
C6 C9 H9 109.5 . . ?
C6 C9 H9A 109.5 . . ?
H9 C9 H9A 109.5 . . ?
C6 C9 H9B 109.5 . . ?
H9 C9 H9B 109.5 . . ?
H9A C9 H9B 109.5 . . ?
C6 C8 H8 109.5 . . ?
C6 C8 H8A 109.5 . . ?
H8 C8 H8A 109.5 . . ?
C6 C8 H8B 109.5 . . ?
H8 C8 H8B 109.5 . . ?
H8A C8 H8B 109.5 . . ?
C7 C10 H10 109.5 . . ?
C7 C10 H10A 109.5 . . ?
H10 C10 H10A 109.5 . . ?
C7 C10 H10B 109.5 . . ?
H10 C10 H10B 109.5 . . ?
H10A C10 H10B 109.5 . . ?
C7 C11 H11 109.5 . . ?
C7 C11 H11A 109.5 . . ?
H11 C11 H11A 109.5 . . ?
C7 C11 H11B 109.5 . . ?
H11 C11 H11B 109.5 . . ?
H11A C11 H11B 109.5 . . ?
F1 C12 F3 109.0(6) . . ?
F1 C12 F2 106.9(5) . . ?
F3 C12 F2 106.1(5) . . ?
F1 C12 C13 110.7(4) . . ?
F3 C12 C13 111.5(4) . . ?
F2 C12 C13 112.4(4) . . ?
O8 C25 C24 125.9(5) . . ?
O8 C25 C26 114.0(5) . . ?
C24 C25 C26 120.1(5) . . ?
O5 C18 C19 128.9(5) . . ?
O5 C18 C17 112.5(5) . . ?
C19 C18 C17 118.6(5) . . ?
F11 C21 F12 108.8(5) . . ?
F11 C21 F10 107.8(5) . . ?
F12 C21 F10 106.1(5) . . ?
F11 C21 C20 113.1(5) . . ?
F12 C21 C20 111.1(5) . . ?
F10 C21 C20 109.7(5) . . ?
O7 C23 C24 128.6(5) . . ?
O7 C23 C22 113.4(5) . . ?
C24 C23 C22 118.0(6) . . ?
F16 C26 F17 106.3(7) . . ?
F16 C26 F18 107.8(8) . . ?
F17 C26 F18 102.2(7) . . ?
F16 C26 C25 112.9(5) . . ?
F17 C26 C25 112.9(6) . . ?
F18 C26 C25 113.9(6) . . ?
C23 C24 C25 122.5(5) . . ?
C23 C24 H24 118.7 . . ?
C25 C24 H24 118.7 . . ?
F13 C22 F15 110.9(10) . . ?
F13 C22 F14 106.0(9) . . ?
F15 C22 F14 102.6(8) . . ?
F13 C22 C23 114.8(7) . . ?
F15 C22 C23 113.4(8) . . ?
F14 C22 C23 108.0(9) . . ?
F7 C17 F8 112.5(9) . . ?
F7 C17 F9 102.9(7) . . ?
F8 C17 F9 105.3(8) . . ?
F7 C17 C18 115.0(7) . . ?
F8 C17 C18 113.7(5) . . ?
F9 C17 C18 106.0(8) . . ?

loop_
_geom_bond_atom_site_label_1
_geom_bond_atom_site_label_2
_geom_bond_distance
_geom_bond_site_symmetry_2
_geom_bond_publ_flag
Cu1 O3 1.925(2) . ?
Cu1 O3 1.925(2) 3_676 ?
Cu1 O4 1.930(2) 3_676 ?
Cu1 O4 1.930(2) . ?
Cu1 O1 2.421(3) . ?
Cu1 O1 2.421(3) 3_676 ?
Cu2 O7 1.919(3) . ?
Cu2 O5 1.921(3) . ?
Cu2 O6 1.947(3) . ?
Cu2 O8 1.966(3) . ?
Cu2 O2 2.174(3) . ?
O4 C15 1.254(4) . ?
O3 C13 1.254(4) . ?
O2 N2 1.292(4) . ?
O1 N1 1.273(4) . ?
F2 C12 1.329(6) . ?
O6 C20 1.249(5) . ?
N1 C5 1.360(4) . ?
N1 C6 1.497(5) . ?
N2 C5 1.343(4) . ?
N2 C7 1.499(5) . ?
O8 C25 1.253(6) . ?
O7 C23 1.234(6) . ?
F6 C16 1.307(5) . ?
C1 C2 1.393(4) 2_656 ?
C1 C2 1.393(4) . ?
C1 H1 0.9300 . ?
O5 C18 1.256(6) . ?
F11 C21 1.311(6) . ?
F4 C16 1.326(6) . ?
F5 C16 1.291(6) . ?
C15 C14 1.376(6) . ?
C15 C16 1.527(6) . ?
F10 C21 1.328(8) . ?
F12 C21 1.312(7) . ?
C2 C3 1.405(5) . ?
C2 C5 1.456(5) . ?
F3 C12 1.302(7) . ?
C3 C4 1.381(5) . ?
C3 H3 0.9300 . ?
F1 C12 1.296(7) . ?
C7 C10 1.511(6) . ?
C7 C11 1.530(7) . ?
C7 C6 1.553(5) . ?
C13 C14 1.391(6) . ?
C13 C12 1.529(6) . ?
C4 C3 1.381(5) 2_656 ?
C4 H4 0.9300 . ?
C6 C9 1.513(6) . ?
C6 C8 1.520(6) . ?
C14 H14 0.9300 . ?
F8 C17 1.306(7) . ?
F16 C26 1.262(8) . ?
C20 C19 1.381(7) . ?
C20 C21 1.544(7) . ?
C19 C18 1.357(7) . ?
C19 H19 0.9300 . ?
C9 H9 0.9600 . ?
C9 H9A 0.9600 . ?
C9 H9B 0.9600 . ?
C8 H8 0.9600 . ?
C8 H8A 0.9600 . ?
C8 H8B 0.9600 . ?
F17 C26 1.289(8) . ?
C10 H10 0.9600 . ?
C10 H10A 0.9600 . ?
C10 H10B 0.9600 . ?
C11 H11 0.9600 . ?
C11 H11A 0.9600 . ?
C11 H11B 0.9600 . ?
F9 C17 1.391(13) . ?
F15 C22 1.285(13) . ?
F7 C17 1.214(12) . ?
C25 C24 1.383(8) . ?
C25 C26 1.501(8) . ?
C18 C17 1.536(8) . ?
F14 C22 1.336(14) . ?
F13 C22 1.278(9) . ?
C23 C24 1.374(8) . ?
C23 C22 1.532(9) . ?
C26 F18 1.295(9) . ?
C24 H24 0.9300 . ?

loop_
_geom_torsion_atom_site_label_1
_geom_torsion_atom_site_label_2
_geom_torsion_atom_site_label_3
_geom_torsion_atom_site_label_4
_geom_torsion
_geom_torsion_site_symmetry_1
_geom_torsion_site_symmetry_2
_geom_torsion_site_symmetry_3
_geom_torsion_site_symmetry_4
_geom_torsion_publ_flag
O3 Cu1 O4 C15 6.3(3) . . . . ?
O3 Cu1 O4 C15 -173.7(3) 3_676 . . . ?
O4 Cu1 O4 C15 72(44) 3_676 . . . ?
O1 Cu1 O4 C15 -81.5(3) . . . . ?
O1 Cu1 O4 C15 98.5(3) 3_676 . . . ?
O3 Cu1 O3 C13 -139(14) 3_676 . . . ?
O4 Cu1 O3 C13 173.6(3) 3_676 . . . ?
O4 Cu1 O3 C13 -6.4(3) . . . . ?
O1 Cu1 O3 C13 77.3(3) . . . . ?
O1 Cu1 O3 C13 -102.7(3) 3_676 . . . ?
O7 Cu2 O2 N2 -176.8(3) . . . . ?
O5 Cu2 O2 N2 3.8(3) . . . . ?
O6 Cu2 O2 N2 96.5(3) . . . . ?
O8 Cu2 O2 N2 -85.3(3) . . . . ?
O3 Cu1 O1 N1 105.0(6) . . . . ?
O3 Cu1 O1 N1 -75.0(6) 3_676 . . . ?
O4 Cu1 O1 N1 18.3(6) 3_676 . . . ?
O4 Cu1 O1 N1 -161.7(6) . . . . ?
O1 Cu1 O1 N1 -67(21) 3_676 . . . ?
O7 Cu2 O6 C20 166.0(4) . . . . ?
O5 Cu2 O6 C20 -14.3(4) . . . . ?
O8 Cu2 O6 C20 77.2(4) . . . . ?
O2 Cu2 O6 C20 -106.1(3) . . . . ?
Cu1 O1 N1 C5 122.3(5) . . . . ?
Cu1 O1 N1 C6 -54.1(8) . . . . ?
Cu2 O2 N2 C5 -81.2(4) . . . . ?
Cu2 O2 N2 C7 108.5(3) . . . . ?
O7 Cu2 O8 C25 2.8(4) . . . . ?
O5 Cu2 O8 C25 -177.3(4) . . . . ?
O6 Cu2 O8 C25 90.4(5) . . . . ?
O2 Cu2 O8 C25 -86.5(4) . . . . ?
O5 Cu2 O7 C23 -174(100) . . . . ?
O6 Cu2 O7 C23 -149.9(6) . . . . ?
O8 Cu2 O7 C23 -2.8(6) . . . . ?
O2 Cu2 O7 C23 97.3(6) . . . . ?
O7 Cu2 O5 C18 36(19) . . . . ?
O6 Cu2 O5 C18 11.6(5) . . . . ?
O8 Cu2 O5 C18 -135.5(5) . . . . ?
O2 Cu2 O5 C18 124.4(5) . . . . ?
Cu1 O4 C15 C14 -3.6(6) . . . . ?
Cu1 O4 C15 C16 176.8(3) . . . . ?
C2 C1 C2 C3 1.0(3) 2_656 . . . ?
C2 C1 C2 C5 -177.1(4) 2_656 . . . ?
O2 N2 C5 N1 178.5(3) . . . . ?
C7 N2 C5 N1 -10.5(4) . . . . ?
O2 N2 C5 C2 -5.2(6) . . . . ?
C7 N2 C5 C2 165.8(4) . . . . ?
O1 N1 C5 N2 175.4(4) . . . . ?
C6 N1 C5 N2 -7.9(4) . . . . ?
O1 N1 C5 C2 -0.9(6) . . . . ?
C6 N1 C5 C2 175.8(3) . . . . ?
C1 C2 C5 N2 -17.5(6) . . . . ?
C3 C2 C5 N2 164.5(4) . . . . ?
C1 C2 C5 N1 158.2(3) . . . . ?
C3 C2 C5 N1 -19.9(6) . . . . ?
C1 C2 C3 C4 -1.9(6) . . . . ?
C5 C2 C3 C4 176.1(3) . . . . ?
O2 N2 C7 C10 -43.1(5) . . . . ?
C5 N2 C7 C10 145.2(4) . . . . ?
O2 N2 C7 C11 76.8(4) . . . . ?
C5 N2 C7 C11 -94.9(4) . . . . ?
O2 N2 C7 C6 -165.3(3) . . . . ?
C5 N2 C7 C6 23.1(4) . . . . ?
Cu1 O3 C13 C14 3.8(6) . . . . ?
Cu1 O3 C13 C12 -174.7(3) . . . . ?
C2 C3 C4 C3 1.0(3) . . . 2_656 ?
O1 N1 C6 C9 -39.9(5) . . . . ?
C5 N1 C6 C9 143.2(4) . . . . ?
O1 N1 C6 C8 79.8(5) . . . . ?
C5 N1 C6 C8 -97.0(4) . . . . ?
O1 N1 C6 C7 -161.8(4) . . . . ?
C5 N1 C6 C7 21.4(4) . . . . ?
N2 C7 C6 N1 -24.3(4) . . . . ?
C10 C7 C6 N1 -142.4(4) . . . . ?
C11 C7 C6 N1 87.4(4) . . . . ?
N2 C7 C6 C9 -141.7(4) . . . . ?
C10 C7 C6 C9 100.2(5) . . . . ?
C11 C7 C6 C9 -29.9(5) . . . . ?
N2 C7 C6 C8 89.0(4) . . . . ?
C10 C7 C6 C8 -29.2(5) . . . . ?
C11 C7 C6 C8 -159.3(4) . . . . ?
O4 C15 C14 C13 -1.4(7) . . . . ?
C16 C15 C14 C13 178.2(4) . . . . ?
O3 C13 C14 C15 1.3(7) . . . . ?
C12 C13 C14 C15 179.7(4) . . . . ?
Cu2 O6 C20 C19 12.4(7) . . . . ?
Cu2 O6 C20 C21 -169.7(3) . . . . ?
O6 C20 C19 C18 -2.6(8) . . . . ?
C21 C20 C19 C18 179.5(5) . . . . ?
O4 C15 C16 F5 49.3(6) . . . . ?
C14 C15 C16 F5 -130.3(5) . . . . ?
O4 C15 C16 F6 173.7(4) . . . . ?
C14 C15 C16 F6 -5.9(7) . . . . ?
O4 C15 C16 F4 -67.6(5) . . . . ?
C14 C15 C16 F4 112.7(5) . . . . ?
O3 C13 C12 F1 79.6(6) . . . . ?
C14 C13 C12 F1 -99.1(6) . . . . ?
O3 C13 C12 F3 -41.9(6) . . . . ?
C14 C13 C12 F3 139.4(5) . . . . ?
O3 C13 C12 F2 -160.9(4) . . . . ?
C14 C13 C12 F2 20.4(7) . . . . ?
Cu2 O8 C25 C24 -0.8(8) . . . . ?
Cu2 O8 C25 C26 178.2(4) . . . . ?
Cu2 O5 C18 C19 -6.6(10) . . . . ?
Cu2 O5 C18 C17 173.4(6) . . . . ?
C20 C19 C18 O5 -0.8(10) . . . . ?
C20 C19 C18 C17 179.3(7) . . . . ?
O6 C20 C21 F11 165.6(5) . . . . ?
C19 C20 C21 F11 -16.2(8) . . . . ?
O6 C20 C21 F12 -71.7(6) . . . . ?
C19 C20 C21 F12 106.4(6) . . . . ?
O6 C20 C21 F10 45.2(6) . . . . ?
C19 C20 C21 F10 -136.6(5) . . . . ?
Cu2 O7 C23 C24 0.7(11) . . . . ?
Cu2 O7 C23 C22 -179.3(7) . . . . ?
O8 C25 C26 F16 -65.7(8) . . . . ?
C24 C25 C26 F16 113.4(8) . . . . ?
O8 C25 C26 F17 55.0(8) . . . . ?
C24 C25 C26 F17 -126.0(7) . . . . ?
O8 C25 C26 F18 171.0(7) . . . . ?
C24 C25 C26 F18 -10.0(10) . . . . ?
O7 C23 C24 C25 2.6(12) . . . . ?
C22 C23 C24 C25 -177.4(8) . . . . ?
O8 C25 C24 C23 -2.5(11) . . . . ?
C26 C25 C24 C23 178.6(6) . . . . ?
O7 C23 C22 F13 171.7(10) . . . . ?
C24 C23 C22 F13 -8.3(16) . . . . ?
O7 C23 C22 F15 42.7(12) . . . . ?
C24 C23 C22 F15 -137.3(9) . . . . ?
O7 C23 C22 F14 -70.3(11) . . . . ?
C24 C23 C22 F14 109.7(9) . . . . ?
O5 C18 C17 F7 -37.9(12) . . . . ?
C19 C18 C17 F7 142.0(8) . . . . ?
O5 C18 C17 F8 -169.6(8) . . . . ?
C19 C18 C17 F8 10.3(13) . . . . ?
O5 C18 C17 F9 75.1(9) . . . . ?
C19 C18 C17 F9 -104.9(6) . . . . ?
